data_7223831
loop_
_publ_author_name
'Weiss, A.'
'Hofmann, G.'

_publ_section_title
;
 Zur Chemie des Quecksilbers XIII. Zur Kenntnis des Quecksilberoxycyanids
 Hg (C N)2 * Hg O
;
_journal_name_full
;
Zeitschrift fuer Naturforschung, Teil B. Anorganische Chemie, Organische 
Chemie (2,1947-32,1977)
;
_journal_page_first 679
_journal_page_last 679
_journal_volume 15
_journal_year 1960
_chemical_formula_sum 'C2 Hg2 N2 O'
_chemical_name_systematic 'Hg2 O (C N)2'
_space_group_IT_number 62
_symmetry_space_group_name_Hall '-P 2ac 2n'
_symmetry_space_group_name_H-M 'P n m a'
_cell_angle_alpha 90
_cell_angle_beta 90
_cell_angle_gamma 90
_cell_formula_units_Z 4
_cell_length_a 18.83
_cell_length_b 3.88
_cell_length_c 7.07
_cell_volume 516.537
_citation_journal_id_ASTM ZENBAX
_cod_data_source_file Weiss_ZENBAX_1960_1105.cif
_cod_data_source_block C2Hg2N2O1
_cod_original_formula_sum 'C2 Hg2 N2 O1'
_cod_database_code 7223831

loop_
_symmetry_equiv_pos_as_xyz
x,y,z
-x+1/2,-y,z+1/2
x+1/2,-y+1/2,-z+1/2
-x,y+1/2,-z
-x,-y,-z
x-1/2,y,-z-1/2
-x-1/2,y-1/2,z-1/2
x,-y-1/2,z

loop_
_atom_site_label
_atom_site_type_symbol
_atom_site_fract_x
_atom_site_fract_y
_atom_site_fract_z
_atom_site_occupancy
_atom_site_U_iso_or_equiv
Hg2 Hg+2 0.846 0.25 0.125 1 0.0
Hg1 Hg+2 0.023 0.25 0.196 1 0.0
C1 C+2 0.255 0.25 0.222 1 0.0
O1 O-2 0.945 0.25 0.973 1 0.0
C2 C+2 0.089 0.25 0.421 1 0.0
N2 N-3 0.129 0.25 0.555 1 0.0
N1 N-3 0.201 0.25 0.131 1 0.0
